data_4129525
loop_
_publ_author_name
'Ryu, Ji Yeon'
'Park, Yu Jin'
'Park, Hyoung-Ryun'
'Saha, Manik Lal'
'Stang, Peter J.'
'Lee, Junseong'

_publ_section_title
;
 Ruthenium-Cobalt Bimetallic Supramolecular Cages via a Less Symmetric
 Tetrapyridyl Metalloligand and the Effect of Spacer Units.
;
_journal_issue 40
_journal_name_full 'Journal of the American Chemical Society'
_journal_page_first 13018
_journal_page_last 13023
_journal_paper_doi 10.1021/jacs.5b07625
_journal_volume 137
_journal_year 2015
_chemical_formula_sum 'C166 Co2 F18 N8 O38 Ru8 S7'
_chemical_formula_weight 4206.58
_space_group_crystal_system triclinic
_space_group_IT_number 2
_space_group_name_Hall '-P 1'
_space_group_name_H-M_alt 'P -1'
_audit_creation_method SHELXL-2014/7
_cell_angle_alpha 70.437(2)
_cell_angle_beta 76.340(2)
_cell_angle_gamma 68.855(2)
_cell_formula_units_Z 2
_cell_length_a 18.6286(6)
_cell_length_b 22.3857(7)
_cell_length_c 27.5313(9)
_cell_measurement_temperature 100(2)
_cell_volume 10002.5(6)
_computing_structure_refinement 'SHELXL-2014/7 (Sheldrick, 2014)'
_diffrn_ambient_temperature 100(2)
_diffrn_measured_fraction_theta_full 0.984
_diffrn_measured_fraction_theta_max 0.972
_diffrn_radiation_type MoK\a
_diffrn_radiation_wavelength 0.71073
_diffrn_reflns_av_R_equivalents 0.1198
_diffrn_reflns_av_unetI/netI 0.1444
_diffrn_reflns_Laue_measured_fraction_full 0.984
_diffrn_reflns_Laue_measured_fraction_max 0.972
_diffrn_reflns_limit_h_max 22
_diffrn_reflns_limit_h_min -18
_diffrn_reflns_limit_k_max 26
_diffrn_reflns_limit_k_min -27
_diffrn_reflns_limit_l_max 33
_diffrn_reflns_limit_l_min -33
_diffrn_reflns_number 237144
_diffrn_reflns_point_group_measured_fraction_full 0.984
_diffrn_reflns_point_group_measured_fraction_max 0.972
_diffrn_reflns_theta_full 25.242
_diffrn_reflns_theta_max 25.953
_diffrn_reflns_theta_min 0.792
_exptl_absorpt_coefficient_mu 0.902
_exptl_crystal_density_diffrn 1.397
_exptl_crystal_F_000 4072
_exptl_crystal_size_max 0.100
_exptl_crystal_size_mid 0.080
_exptl_crystal_size_min 0.060
_refine_diff_density_max 6.742
_refine_diff_density_min -4.234
_refine_diff_density_rms 0.338
_refine_ls_extinction_method none
_refine_ls_goodness_of_fit_ref 2.220
_refine_ls_hydrogen_treatment undef
_refine_ls_matrix_type full
_refine_ls_number_parameters 989
_refine_ls_number_reflns 38034
_refine_ls_number_restraints 0
_refine_ls_restrained_S_all 2.220
_refine_ls_R_factor_all 0.2845
_refine_ls_R_factor_gt 0.1692
_refine_ls_shift/su_max 0.005
_refine_ls_shift/su_mean 0.000
_refine_ls_structure_factor_coef Fsqd
_refine_ls_weighting_details 'w=1/[\s^2^(Fo^2^)+(0.1000P)^2^+0.0904P] where P=(Fo^2^+2Fc^2^)/3'
_refine_ls_weighting_scheme calc
_refine_ls_wR_factor_gt 0.3861
_refine_ls_wR_factor_ref 0.4275
_reflns_Friedel_coverage 0.000
_reflns_number_gt 19931
_reflns_number_total 38034
_reflns_threshold_expression 'I > 2\s(I)'
_cod_data_source_file ja5b07625_si_004.cif
_cod_data_source_block ryj28-3
_cod_database_code 4129525
_shelx_shelxl_version_number 2014/7
_shelx_space_group_comment
;
The symmetry employed for this shelxl refinement is uniquely defined
by the following loop, which should always be used as a source of
symmetry information in preference to the above space-group names.
They are only intended as comments.
;
_shelx_estimated_absorpt_t_min 0.915
_shelx_estimated_absorpt_t_max 0.948

loop_
_space_group_symop_operation_xyz
'x, y, z'
'-x, -y, -z'

loop_
_atom_site_label
_atom_site_type_symbol
_atom_site_fract_x
_atom_site_fract_y
_atom_site_fract_z
_atom_site_U_iso_or_equiv
_atom_site_adp_type
_atom_site_occupancy
_atom_site_site_symmetry_order
_atom_site_calc_flag
Ru5 Ru 0.85164(8) 0.41104(7) 0.20517(6) 0.0342(4) Uiso 1 1 d
Ru3 Ru -0.09038(9) 0.85029(8) 0.23503(7) 0.0416(4) Uiso 1 1 d
Ru4 Ru 0.08612(8) 0.76854(7) 0.55713(6) 0.0304(4) Uiso 1 1 d
Ru8 Ru 0.37340(8) 0.97662(7) 0.39566(6) 0.0305(4) Uiso 1 1 d
Ru6 Ru 0.57454(9) 0.71541(8) -0.03885(7) 0.0455(5) Uiso 1 1 d
Ru7 Ru 0.29407(9) 1.02487(8) 0.05204(7) 0.0443(4) Uiso 1 1 d
Co1 Co 0.19017(14) 0.52240(12) 0.39740(10) 0.0358(6) Uiso 1 1 d
Ru2 Ru 0.16421(8) 0.57689(7) 0.09858(6) 0.0322(4) Uiso 1 1 d
Co2 Co 0.46128(14) 0.68933(12) 0.26293(10) 0.0392(7) Uiso 1 1 d
S6 S 0.7515(3) 0.6717(3) 0.7459(2) 0.0567(15) Uiso 1 1 d
S1 S 0.4855(3) 0.5299(3) 0.1243(2) 0.0599(16) Uiso 1 1 d
S2 S 0.4347(4) 0.0365(3) 0.7806(3) 0.0681(18) Uiso 1 1 d
C253 C 0.2321(9) 0.5562(8) 0.3221(6) 0.025(4) Uiso 1 1 d
C255 C 0.2213(9) 0.6057(8) 0.3881(7) 0.031(4) Uiso 1 1 d
C252 C 0.2950(9) 0.5180(8) 0.3512(7) 0.033(4) Uiso 1 1 d
C251 C 0.2955(10) 0.5519(8) 0.3890(7) 0.032(4) Uiso 1 1 d
C254 C 0.1845(9) 0.6106(8) 0.3441(7) 0.031(4) Uiso 1 1 d
Ru1 Ru 0.53443(8) 0.22901(7) 0.35159(6) 0.0348(4) Uiso 1 1 d
N1 N 0.4648(7) 0.3294(6) 0.3445(5) 0.030(3) Uiso 1 1 d
N2 N 0.1872(7) 0.5647(6) 0.1737(5) 0.026(3) Uiso 1 1 d
N3 N 0.0005(8) 0.7714(7) 0.2713(6) 0.036(4) Uiso 1 1 d
N4 N 0.1363(7) 0.7220(6) 0.4974(5) 0.028(3) Uiso 1 1 d
N8 N 0.4055(8) 0.8987(7) 0.3594(6) 0.033(4) Uiso 1 1 d
N6 N 0.5596(8) 0.7144(7) 0.0406(6) 0.034(4) Uiso 1 1 d
N5 N 0.7525(7) 0.4886(6) 0.2220(5) 0.030(3) Uiso 1 1 d
N7 N 0.3516(9) 0.9458(8) 0.1119(6) 0.047(4) Uiso 1 1 d
O2 O 0.5845(7) 0.2681(6) 0.2770(5) 0.040(3) Uiso 1 1 d
O1 O 0.6191(6) 0.2581(6) 0.3651(5) 0.038(3) Uiso 1 1 d
O7 O 0.1960(6) 0.7723(5) 0.5569(4) 0.030(3) Uiso 1 1 d
O4 O 0.1454(6) 0.6776(5) 0.0888(5) 0.036(3) Uiso 1 1 d
O8 O 0.0906(6) 0.8537(5) 0.4978(4) 0.034(3) Uiso 1 1 d
O3 O 0.0486(6) 0.6107(6) 0.1317(5) 0.040(3) Uiso 1 1 d
O6 O -0.0097(7) 0.8451(6) 0.1672(5) 0.043(3) Uiso 1 1 d
O5 O -0.1061(6) 0.7754(5) 0.2131(5) 0.036(3) Uiso 1 1 d
O9 O 0.8139(6) 0.3575(5) 0.2787(4) 0.029(3) Uiso 1 1 d
O10 O 0.7740(7) 0.3736(6) 0.1906(5) 0.042(3) Uiso 1 1 d
O12 O 0.4552(7) 0.7679(6) -0.0330(5) 0.053(4) Uiso 1 1 d
O11 O 0.5721(8) 0.8120(7) -0.0479(5) 0.057(4) Uiso 1 1 d
O13 O 0.4042(7) 0.9967(6) 0.0095(5) 0.049(3) Uiso 1 1 d
O14 O 0.2892(7) 0.9470(6) 0.0274(5) 0.052(4) Uiso 1 1 d
O16 O 0.2621(6) 0.9762(5) 0.4018(4) 0.030(3) Uiso 1 1 d
O15 O 0.3629(6) 0.9002(5) 0.4641(5) 0.037(3) Uiso 1 1 d
C105 C 0.7581(9) 0.3366(8) 0.2832(7) 0.029(4) Uiso 1 1 d
C101 C 0.6608(10) 0.2863(9) 0.3234(7) 0.039(5) Uiso 1 1 d
C104 C 0.7361(10) 0.3457(8) 0.2301(7) 0.036(4) Uiso 1 1 d
C102 C 0.6403(9) 0.2904(8) 0.2741(7) 0.031(4) Uiso 1 1 d
C106 C 0.7199(9) 0.3085(8) 0.3280(7) 0.033(4) Uiso 1 1 d
C103 C 0.6767(11) 0.3197(9) 0.2283(8) 0.045(5) Uiso 1 1 d
C112 C 0.0295(10) 0.6658(8) 0.1402(7) 0.035(4) Uiso 1 1 d
C110 C -0.0498(10) 0.7496(8) 0.1820(7) 0.034(4) Uiso 1 1 d
C107 C 0.0864(10) 0.7071(8) 0.1152(7) 0.033(4) Uiso 1 1 d
C111 C -0.0382(10) 0.6895(8) 0.1735(7) 0.034(4) Uiso 1 1 d
C108 C 0.0723(10) 0.7696(9) 0.1206(7) 0.038(5) Uiso 1 1 d
C109 C 0.0072(10) 0.7912(9) 0.1542(7) 0.040(5) Uiso 1 1 d
C113 C 0.2166(9) 0.8205(8) 0.5226(7) 0.028(4) Uiso 1 1 d
C116 C 0.3002(9) 0.8848(8) 0.4756(7) 0.032(4) Uiso 1 1 d
C117 C 0.2425(10) 0.9275(8) 0.4378(7) 0.033(4) Uiso 1 1 d
C114 C 0.1536(9) 0.8684(8) 0.4863(6) 0.025(4) Uiso 1 1 d
C118 C 0.1682(9) 0.9199(8) 0.4453(7) 0.032(4) Uiso 1 1 d
C115 C 0.2892(9) 0.8311(8) 0.5158(7) 0.031(4) Uiso 1 1 d
C123 C 0.3541(10) 0.9125(9) 0.0076(7) 0.040(5) Uiso 1 1 d
C121 C 0.4947(11) 0.9099(9) -0.0218(8) 0.044(5) Uiso 1 1 d
C120 C 0.5042(11) 0.8504(10) -0.0304(8) 0.048(5) Uiso 1 1 d
C122 C 0.4236(11) 0.9421(10) -0.0019(8) 0.047(5) Uiso 1 1 d
C124 C 0.3642(11) 0.8570(9) -0.0052(8) 0.045(5) Uiso 1 1 d
C119 C 0.4387(10) 0.8239(9) -0.0229(7) 0.040(5) Uiso 1 1 d
O21 O 0.3446(7) 0.5369(6) 0.4162(5) 0.044(3) Uiso 1 1 d
O22 O 0.6071(7) 0.6806(6) 0.3152(5) 0.054(4) Uiso 1 1 d
C205 C 0.4037(10) 0.3557(8) 0.3166(7) 0.036(4) Uiso 1 1 d
C202 C 0.4173(11) 0.4284(9) 0.3725(8) 0.048(5) Uiso 1 1 d
C203 C 0.3531(9) 0.4538(8) 0.3474(7) 0.031(4) Uiso 1 1 d
C201 C 0.4698(10) 0.3636(9) 0.3719(7) 0.038(5) Uiso 1 1 d
C204 C 0.3467(10) 0.4177(9) 0.3168(8) 0.043(5) Uiso 1 1 d
C208 C 0.2174(9) 0.5529(8) 0.2715(7) 0.028(4) Uiso 1 1 d
C206 C 0.2513(10) 0.5747(9) 0.1802(7) 0.039(5) Uiso 1 1 d
C209 C 0.1525(10) 0.5417(8) 0.2672(7) 0.037(4) Uiso 1 1 d
C207 C 0.2688(10) 0.5686(8) 0.2283(7) 0.034(4) Uiso 1 1 d
C210 C 0.1391(9) 0.5469(8) 0.2187(7) 0.032(4) Uiso 1 1 d
C211 C 0.0740(12) 0.7746(10) 0.2654(8) 0.053(6) Uiso 1 1 d
C213 C 0.1183(9) 0.6659(8) 0.3209(7) 0.029(4) Uiso 1 1 d
C214 C 0.0480(11) 0.6585(9) 0.3243(8) 0.047(5) Uiso 1 1 d
C215 C -0.0094(11) 0.7125(10) 0.2987(8) 0.053(6) Uiso 1 1 d
C212 C 0.1307(11) 0.7226(10) 0.2915(8) 0.047(5) Uiso 1 1 d
C218 C 0.1925(9) 0.6483(8) 0.4224(7) 0.028(4) Uiso 1 1 d
C216 C 0.0941(12) 0.7352(10) 0.4612(9) 0.057(6) Uiso 1 1 d
C217 C 0.1205(13) 0.6949(11) 0.4226(9) 0.065(6) Uiso 1 1 d
C219 C 0.2352(13) 0.6413(11) 0.4596(10) 0.067(7) Uiso 1 1 d
C220 C 0.2058(12) 0.6782(10) 0.4957(9) 0.058(6) Uiso 1 1 d
C305 C 0.6893(10) 0.5156(8) 0.1949(7) 0.036(4) Uiso 1 1 d
C302 C 0.6971(10) 0.5775(9) 0.2626(7) 0.040(5) Uiso 1 1 d
C301 C 0.7530(11) 0.5188(9) 0.2555(8) 0.046(5) Uiso 1 1 d
C303 C 0.6359(9) 0.6063(8) 0.2313(7) 0.033(4) Uiso 1 1 d
C304 C 0.6329(10) 0.5702(8) 0.2004(7) 0.035(4) Uiso 1 1 d
C308 C 0.5393(10) 0.7165(8) 0.1424(7) 0.036(4) Uiso 1 1 d
C307 C 0.6040(11) 0.7285(9) 0.1087(8) 0.043(5) Uiso 1 1 d
C309 C 0.4850(10) 0.7015(9) 0.1241(7) 0.038(5) Uiso 1 1 d
C306 C 0.6133(9) 0.7265(8) 0.0577(7) 0.032(4) Uiso 1 1 d
C310 C 0.4961(10) 0.7014(8) 0.0721(7) 0.037(5) Uiso 1 1 d
C313 C 0.4346(10) 0.8347(9) 0.1814(7) 0.036(4) Uiso 1 1 d
C312 C 0.4611(11) 0.8899(10) 0.1590(8) 0.052(5) Uiso 1 1 d
C315 C 0.3251(10) 0.8919(9) 0.1348(7) 0.041(5) Uiso 1 1 d
C311 C 0.4157(11) 0.9458(10) 0.1254(8) 0.049(5) Uiso 1 1 d
C314 C 0.3637(10) 0.8362(9) 0.1700(7) 0.038(5) Uiso 1 1 d
C318 C 0.4649(9) 0.8072(8) 0.2998(6) 0.027(4) Uiso 1 1 d
C316 C 0.3631(10) 0.9011(8) 0.3245(7) 0.034(4) Uiso 1 1 d
C317 C 0.3920(10) 0.8542(9) 0.2933(7) 0.039(5) Uiso 1 1 d
C320 C 0.4761(10) 0.8520(9) 0.3657(7) 0.038(5) Uiso 1 1 d
C319 C 0.5047(10) 0.8071(9) 0.3374(7) 0.038(5) Uiso 1 1 d
C351 C 0.5645(10) 0.7044(9) 0.2768(8) 0.039(5) Uiso 1 1 d
C352 C 0.5788(9) 0.6718(8) 0.2368(6) 0.026(4) Uiso 1 1 d
C353 C 0.5311(9) 0.7167(8) 0.1967(7) 0.028(4) Uiso 1 1 d
C355 C 0.5026(9) 0.7615(8) 0.2676(6) 0.026(4) Uiso 1 1 d
C354 C 0.4849(9) 0.7723(8) 0.2165(7) 0.034(4) Uiso 1 1 d
S3 S 0.9175(4) 0.5349(4) 0.3203(3) 0.080(2) Uiso 1 1 d
S4 S 0.1743(6) 0.9130(5) 0.2573(4) 0.119(3) Uiso 1 1 d
S5 S 0.1993(5) 0.1094(4) 0.5326(3) 0.090(2) Uiso 1 1 d
C33 C 0.0158(10) 0.8102(9) 0.6227(8) 0.042(5) Uiso 1 1 d
C34 C 0.0675(10) 0.7459(9) 0.6421(7) 0.037(5) Uiso 1 1 d
C32 C -0.0317(11) 0.8183(9) 0.5840(8) 0.046(5) Uiso 1 1 d
C35 C 0.0669(12) 0.6898(10) 0.6266(8) 0.054(6) Uiso 1 1 d
C36 C 0.0154(11) 0.7004(9) 0.5908(8) 0.046(5) Uiso 1 1 d
C31 C -0.0306(12) 0.7661(10) 0.5689(8) 0.054(6) Uiso 1 1 d
C38 C 0.0154(12) 0.8709(10) 0.6362(8) 0.054(6) Uiso 1 1 d
C37 C 0.0195(13) 0.6404(11) 0.5737(10) 0.070(7) Uiso 1 1 d
C76 C 0.4815(10) 1.0025(8) 0.3585(7) 0.037(4) Uiso 1 1 d
C75 C 0.4224(10) 1.0404(8) 0.3287(7) 0.036(4) Uiso 1 1 d
C72 C 0.3966(10) 1.0380(9) 0.4327(7) 0.037(4) Uiso 1 1 d
C73 C 0.3367(10) 1.0785(9) 0.4029(8) 0.042(5) Uiso 1 1 d
C71 C 0.4673(10) 0.9972(9) 0.4132(8) 0.042(5) Uiso 1 1 d
C77 C 0.2848(12) 1.1252(10) 0.3139(9) 0.055(6) Uiso 1 1 d
C74 C 0.3511(10) 1.0793(9) 0.3502(8) 0.040(5) Uiso 1 1 d
C63 C 0.2850(13) 1.1268(11) 0.0453(10) 0.068(7) Uiso 1 1 d
C62 C 0.2553(14) 1.1009(12) 0.0957(11) 0.078(7) Uiso 1 1 d
C64 C 0.2557(13) 1.1277(11) 0.0001(10) 0.070(7) Uiso 1 1 d
C61 C 0.1929(13) 1.0707(11) 0.1031(10) 0.066(7) Uiso 1 1 d
C24 C -0.2124(11) 0.9067(9) 0.2376(8) 0.047(5) Uiso 1 1 d
C23 C -0.1719(12) 0.9471(10) 0.2047(9) 0.058(6) Uiso 1 1 d
C25 C -0.1957(12) 0.8741(11) 0.2935(9) 0.060(6) Uiso 1 1 d
C22 C -0.1102(12) 0.9556(10) 0.2182(9) 0.054(6) Uiso 1 1 d
C21 C -0.0936(14) 0.9228(12) 0.2727(10) 0.073(7) Uiso 1 1 d
C11 C 0.2402(10) 0.5772(9) 0.0263(8) 0.041(5) Uiso 1 1 d
C12 C 0.2801(10) 0.5273(9) 0.0633(8) 0.041(5) Uiso 1 1 d
C16 C 0.1677(11) 0.5839(9) 0.0181(8) 0.042(5) Uiso 1 1 d
C13 C 0.2433(10) 0.4777(9) 0.1006(8) 0.041(5) Uiso 1 1 d
C15 C 0.1330(11) 0.5327(10) 0.0508(8) 0.049(5) Uiso 1 1 d
C14 C 0.1726(11) 0.4787(9) 0.0922(8) 0.046(5) Uiso 1 1 d
C17 C 0.2724(15) 0.6324(13) -0.0112(11) 0.085(8) Uiso 1 1 d
C18 C 0.1317(12) 0.4298(10) 0.1288(9) 0.059(6) Uiso 1 1 d
C54 C 0.6879(13) 0.6680(12) -0.0628(10) 0.072(7) Uiso 1 1 d
C53 C 0.6608(13) 0.6191(11) -0.0233(9) 0.059(6) Uiso 1 1 d
C55 C 0.6589(12) 0.7026(10) -0.1074(9) 0.054(6) Uiso 1 1 d
C51 C 0.5585(12) 0.6474(10) -0.0729(9) 0.055(6) Uiso 1 1 d
C56 C 0.6941(15) 0.5797(13) 0.0272(11) 0.087(8) Uiso 1 1 d
C52 C 0.5949(12) 0.6127(10) -0.0299(9) 0.059(6) Uiso 1 1 d
C43 C 0.9441(12) 0.4491(11) 0.2082(9) 0.063(6) Uiso 1 1 d
C46 C 0.9397(12) 0.3789(11) 0.1445(9) 0.059(6) Uiso 1 1 d
C44 C 0.9115(12) 0.4872(10) 0.1615(9) 0.056(6) Uiso 1 1 d
C45 C 0.9096(12) 0.4518(10) 0.1268(9) 0.059(6) Uiso 1 1 d
C42 C 0.9713(12) 0.3808(10) 0.2211(9) 0.055(6) Uiso 1 1 d
C48 C 0.8751(14) 0.5618(12) 0.1482(10) 0.073(7) Uiso 1 1 d
C47 C 1.0013(16) 0.2668(14) 0.2097(11) 0.092(9) Uiso 1 1 d
C41 C 0.9687(12) 0.3446(10) 0.1907(9) 0.056(6) Uiso 1 1 d
C2 C 0.4528(12) 0.1831(10) 0.3476(9) 0.055(6) Uiso 1 1 d
C1 C 0.5264(11) 0.1491(10) 0.3260(8) 0.050(5) Uiso 1 1 d
C5 C 0.5715(12) 0.1345(10) 0.4097(9) 0.058(6) Uiso 1 1 d
C3 C 0.4353(11) 0.1948(10) 0.3951(8) 0.051(5) Uiso 1 1 d
C6 C 0.5868(11) 0.1218(10) 0.3607(8) 0.052(5) Uiso 1 1 d
C4 C 0.4980(13) 0.1708(11) 0.4291(9) 0.067(7) Uiso 1 1 d
O51 O 0.5620(9) 0.5306(8) 0.1213(7) 0.080(5) Uiso 1 1 d
O52 O 0.4223(10) 0.5793(9) 0.1422(7) 0.095(6) Uiso 1 1 d
O53 O 0.2104(12) 0.8446(11) 0.2637(9) 0.123(7) Uiso 1 1 d
C257 C 0.0841(14) 0.5154(12) 0.4390(10) 0.077(7) Uiso 1 1 d
C256 C 0.1166(15) 0.4687(13) 0.4116(11) 0.081(8) Uiso 1 1 d
C357 C 0.3596(12) 0.6771(11) 0.2574(9) 0.061(6) Uiso 1 1 d
C358 C 0.3463(13) 0.7026(11) 0.2999(10) 0.066(6) Uiso 1 1 d
C356 C 0.4221(13) 0.6121(11) 0.2679(9) 0.063(6) Uiso 1 1 d
O54 O 0.1734(13) 0.1459(11) 0.5708(9) 0.135(8) Uiso 1 1 d
C26 C -0.1322(14) 0.8832(12) 0.3067(10) 0.071(7) Uiso 1 1 d
C30 C -0.0570(15) 0.9971(13) 0.1787(11) 0.088(8) Uiso 1 1 d
C27 C -0.2316(15) 0.8218(13) 0.3303(11) 0.081(8) Uiso 1 1 d
C28 C -0.2568(17) 0.7786(15) 0.3076(12) 0.108(10) Uiso 1 1 d
C29 C -0.3126(19) 0.8599(16) 0.3622(14) 0.127(12) Uiso 1 1 d
O61 O 0.7336(9) 0.6082(8) 0.7708(6) 0.075(5) Uiso 1 1 d
O60 O 0.6996(9) 0.7181(7) 0.7089(6) 0.073(5) Uiso 1 1 d
O62 O 0.7701(9) 0.7027(8) 0.7775(7) 0.081(5) Uiso 1 1 d
O59 O 0.5191(10) 0.0180(9) 0.7778(7) 0.095(6) Uiso 1 1 d
O57 O 0.3957(10) 0.0987(9) 0.7865(7) 0.090(5) Uiso 1 1 d
O55 O 0.1841(13) 0.1465(11) 0.4823(9) 0.132(8) Uiso 1 1 d
O58 O 0.4075(12) 0.0216(11) 0.7427(9) 0.130(8) Uiso 1 1 d
O56 O 0.2775(16) 0.0681(13) 0.5409(11) 0.165(10) Uiso 1 1 d
C7 C 0.3505(15) 0.2356(13) 0.4119(11) 0.086(8) Uiso 1 1 d
C8 C 0.667(3) 0.070(3) 0.321(2) 0.22(2) Uiso 1 1 d
C9 C 0.732(2) 0.1057(18) 0.3464(15) 0.146(14) Uiso 1 1 d
C258 C 0.1340(16) 0.5087(13) 0.4692(11) 0.087(8) Uiso 1 1 d
C259 C 0.1950(15) 0.4567(13) 0.4688(11) 0.080(8) Uiso 1 1 d
C260 C 0.1917(16) 0.4303(14) 0.4310(12) 0.093(9) Uiso 1 1 d
C369 C 0.4040(17) 0.6555(15) 0.3361(12) 0.098(9) Uiso 1 1 d
C370 C 0.4459(15) 0.6022(13) 0.3177(11) 0.082(8) Uiso 1 1 d
C67 C 0.1965(14) 1.0998(12) 0.0148(10) 0.076(7) Uiso 1 1 d
C66 C 0.1672(13) 1.0680(11) 0.0618(10) 0.068(7) Uiso 1 1 d
C65 C 0.2891(17) 1.0977(14) 0.1429(12) 0.105(10) Uiso 1 1 d
C68 C 0.170(2) 1.0877(19) -0.0425(16) 0.157(15) Uiso 1 1 d
O63 O 0.8992(9) 0.4769(8) 0.3246(6) 0.076(5) Uiso 1 1 d
O65 O 0.9913(12) 0.5222(10) 0.3418(9) 0.125(7) Uiso 1 1 d
O64 O 0.8921(17) 0.5859(15) 0.2708(13) 0.196(12) Uiso 1 1 d
F3 F 0.8572(12) 0.6359(11) 0.3591(9) 0.156(8) Uiso 1 1 d
F1 F 0.7766(12) 0.5917(9) 0.3544(8) 0.136(7) Uiso 1 1 d
F2 F 0.8469(15) 0.5371(14) 0.4070(12) 0.204(10) Uiso 1 1 d
F5 F 0.8981(8) 0.5991(7) 0.7322(6) 0.092(4) Uiso 1 1 d
F6 F 0.8745(10) 0.6960(9) 0.6837(7) 0.118(6) Uiso 1 1 d
F4 F 0.8338(9) 0.6244(8) 0.6699(7) 0.113(5) Uiso 1 1 d
C401 C 0.8460(17) 0.6462(15) 0.7049(12) 0.093(9) Uiso 1 1 d
C402 C 0.845(3) 0.584(2) 0.3599(17) 0.146(14) Uiso 1 1 d
C403 C 0.427(4) -0.001(4) 0.814(3) 0.31(4) Uiso 1 1 d
C404 C 0.149(2) 0.029(2) 0.5304(17) 0.163(15) Uiso 1 1 d
F10 F 0.4218(13) 0.0068(12) 0.8754(10) 0.178(9) Uiso 1 1 d
F9 F 0.4397(13) -0.0746(12) 0.8557(10) 0.175(9) Uiso 1 1 d
F7 F 0.1309(13) 0.0299(11) 0.5986(10) 0.177(9) Uiso 1 1 d
F8 F 0.0724(15) 0.0857(13) 0.5456(10) 0.202(10) Uiso 1 1 d
S7 S 0.0813(11) 0.3675(10) 0.0154(8) 0.230(7) Uiso 1 1 d
F11 F 0.3342(12) -0.0119(10) 0.8519(8) 0.153(7) Uiso 1 1 d
C49 C 0.9640(16) 0.2365(14) 0.1892(12) 0.099(9) Uiso 1 1 d
C50 C 1.0872(16) 0.2499(14) 0.1918(11) 0.096(9) Uiso 1 1 d
C20 C 0.3118(17) 0.6141(14) -0.0611(12) 0.103(10) Uiso 1 1 d
C19 C 0.3344(15) 0.6469(13) 0.0125(11) 0.091(8) Uiso 1 1 d
C57 C 0.5916(15) 0.6920(12) -0.1119(11) 0.080(8) Uiso 1 1 d
C59 C 0.5735(16) 0.8086(14) -0.1936(12) 0.097(9) Uiso 1 1 d
C58 C 0.547(2) 0.7399(18) -0.1632(15) 0.141(13) Uiso 1 1 d
C78 C 0.5288(12) 0.9525(11) 0.4476(9) 0.063(6) Uiso 1 1 d
C79 C 0.2837(13) 1.0904(12) 0.2741(10) 0.072(7) Uiso 1 1 d
C80 C 0.2055(13) 1.1419(11) 0.3465(9) 0.068(7) Uiso 1 1 d
C39 C 0.097(2) 0.8514(17) 0.6575(14) 0.133(12) Uiso 1 1 d
O67 O 0.1157(15) 0.9351(13) 0.2253(11) 0.162(10) Uiso 1 1 d
O66 O 0.2282(16) 0.9542(14) 0.2389(11) 0.177(11) Uiso 1 1 d
O68 O 0.4724(13) 0.5189(11) 0.0783(9) 0.136(8) Uiso 1 1 d
F14 F 0.5315(10) 0.4002(9) 0.1608(7) 0.124(6) Uiso 1 1 d
F12 F 0.4063(11) 0.4461(9) 0.1743(7) 0.130(6) Uiso 1 1 d
F13 F 0.4959(18) 0.4514(15) 0.2137(13) 0.240(13) Uiso 1 1 d
C421 C 0.472(3) 0.451(2) 0.1719(18) 0.150(15) Uiso 1 1 d
O69 O -0.009(3) 0.369(2) 0.032(2) 0.34(2) Uiso 1 1 d
O70 O 0.076(2) 0.425(2) -0.0257(18) 0.272(19) Uiso 1 1 d
F16 F 0.1852(15) 0.2985(13) -0.0264(12) 0.205(11) Uiso 1 1 d
F15 F 0.0933(15) 0.2508(13) 0.0202(11) 0.214(11) Uiso 1 1 d
F18 F 0.077(2) 0.8625(19) 0.3322(14) 0.289(16) Uiso 1 1 d
F17 F 0.089(3) 0.943(3) 0.323(2) 0.42(3) Uiso 1 1 d
C422 C 0.158(3) 0.966(2) 0.3202(19) 0.188(18) Uiso 1 1 d
C423 C 0.1442(16) 0.3035(14) 0.0146(12) 0.083(8) Uiso 1 1 d

loop_
_atom_type_symbol
_atom_type_description
_atom_type_scat_dispersion_real
_atom_type_scat_dispersion_imag
_atom_type_scat_source
C C 0.0033 0.0016 'International Tables Vol C Tables 4.2.6.8 and 6.1.1.4'
N N 0.0061 0.0033 'International Tables Vol C Tables 4.2.6.8 and 6.1.1.4'
O O 0.0106 0.0060 'International Tables Vol C Tables 4.2.6.8 and 6.1.1.4'
Co Co 0.3494 0.9721 'International Tables Vol C Tables 4.2.6.8 and 6.1.1.4'
Ru Ru -1.2594 0.8363 'International Tables Vol C Tables 4.2.6.8 and 6.1.1.4'
S S 0.1246 0.1234 'International Tables Vol C Tables 4.2.6.8 and 6.1.1.4'
F F 0.0171 0.0103 'International Tables Vol C Tables 4.2.6.8 and 6.1.1.4'

loop_
_geom_angle_atom_site_label_1
_geom_angle_atom_site_label_2
_geom_angle_atom_site_label_3
_geom_angle
O10 Ru5 O9 76.5(5)
O10 Ru5 N5 85.6(5)
O9 Ru5 N5 82.9(5)
O10 Ru5 C46 93.1(7)
O9 Ru5 C46 131.1(6)
N5 Ru5 C46 144.7(7)
O10 Ru5 C41 107.8(6)
O9 Ru5 C41 100.9(6)
N5 Ru5 C41 166.6(7)
C46 Ru5 C41 36.7(7)
O10 Ru5 C42 141.2(6)
O9 Ru5 C42 93.8(6)
N5 Ru5 C42 131.0(7)
C46 Ru5 C42 65.0(8)
C41 Ru5 C42 36.4(7)
O10 Ru5 C43 170.7(7)
O9 Ru5 C43 111.3(7)
N5 Ru5 C43 100.1(7)
C46 Ru5 C43 78.0(8)
C41 Ru5 C43 66.5(8)
C42 Ru5 C43 36.4(7)
O10 Ru5 C45 104.3(7)
O9 Ru5 C45 169.8(6)
N5 Ru5 C45 107.3(7)
C46 Ru5 C45 39.1(7)
C41 Ru5 C45 69.1(8)
C42 Ru5 C45 79.2(8)
C43 Ru5 C45 67.1(8)
O10 Ru5 C44 136.7(7)
O9 Ru5 C44 145.1(7)
N5 Ru5 C44 88.6(6)
C46 Ru5 C44 68.5(8)
C41 Ru5 C44 81.0(8)
C42 Ru5 C44 67.0(8)
C43 Ru5 C44 37.3(7)
C45 Ru5 C44 37.8(7)
O5 Ru3 N3 83.3(5)
O5 Ru3 O6 77.3(5)
N3 Ru3 O6 83.1(5)
O5 Ru3 C22 145.8(7)
N3 Ru3 C22 127.9(7)
O6 Ru3 C22 91.7(7)
O5 Ru3 C24 92.9(6)
N3 Ru3 C24 149.2(7)
O6 Ru3 C24 126.0(6)
C22 Ru3 C24 67.4(7)
O5 Ru3 C23 111.8(7)
N3 Ru3 C23 164.8(7)
O6 Ru3 C23 98.6(7)
C22 Ru3 C23 37.2(7)
C24 Ru3 C23 36.3(7)
O5 Ru3 C21 167.0(7)
N3 Ru3 C21 97.2(7)
O6 Ru3 C21 115.7(7)
C22 Ru3 C21 40.0(8)
C24 Ru3 C21 79.9(8)
C23 Ru3 C21 68.3(9)
O5 Ru3 C26 132.0(7)
N3 Ru3 C26 90.2(7)
O6 Ru3 C26 149.2(7)
C22 Ru3 C26 68.9(8)
C24 Ru3 C26 69.6(8)
C23 Ru3 C26 80.6(9)
C21 Ru3 C26 35.3(8)
O5 Ru3 C25 102.4(6)
N3 Ru3 C25 110.7(7)
O6 Ru3 C25 166.1(7)
C22 Ru3 C25 80.9(8)
C24 Ru3 C25 40.2(7)
C23 Ru3 C25 68.5(8)
C21 Ru3 C25 65.2(8)
C26 Ru3 C25 37.0(8)
O8 Ru4 O7 77.8(4)
O8 Ru4 N4 83.2(5)
O7 Ru4 N4 86.6(5)
O8 Ru4 C31 106.1(6)
O7 Ru4 C31 171.4(7)
N4 Ru4 C31 101.3(7)
O8 Ru4 C32 90.3(6)
O7 Ru4 C32 137.0(6)
N4 Ru4 C32 133.2(6)
C31 Ru4 C32 36.9(7)
O8 Ru4 C35 170.5(6)
O7 Ru4 C35 105.7(6)
N4 Ru4 C35 105.7(7)
C31 Ru4 C35 69.3(8)
C32 Ru4 C35 81.2(7)
O8 Ru4 C34 133.6(6)
O7 Ru4 C34 89.4(5)
N4 Ru4 C34 141.1(6)
C31 Ru4 C34 82.4(7)
C32 Ru4 C34 69.3(7)
C35 Ru4 C34 39.0(7)
O8 Ru4 C36 140.9(6)
O7 Ru4 C36 140.3(6)
N4 Ru4 C36 89.4(6)
C31 Ru4 C36 38.0(7)
C32 Ru4 C36 67.4(7)
C35 Ru4 C36 38.3(7)
C34 Ru4 C36 69.6(7)
O8 Ru4 C33 102.1(6)
O7 Ru4 C33 103.0(6)
N4 Ru4 C33 169.7(6)
C31 Ru4 C33 68.9(7)
C32 Ru4 C33 39.1(7)
C35 Ru4 C33 68.6(7)
C34 Ru4 C33 37.4(6)
C36 Ru4 C33 80.9(7)
O16 Ru8 O15 76.7(4)
O16 Ru8 N8 85.7(5)
O15 Ru8 N8 83.3(5)
O16 Ru8 C71 156.7(6)
O15 Ru8 C71 97.1(6)
N8 Ru8 C71 116.2(6)
O16 Ru8 C74 94.7(6)
O15 Ru8 C74 154.0(6)
N8 Ru8 C74 121.0(6)
C71 Ru8 C74 81.1(7)
O16 Ru8 C75 120.9(6)
O15 Ru8 C75 161.8(6)
N8 Ru8 C75 93.1(6)
C71 Ru8 C75 68.5(7)
C74 Ru8 C75 38.4(6)
O16 Ru8 C72 119.4(6)
O15 Ru8 C72 95.7(6)
N8 Ru8 C72 154.1(6)
C71 Ru8 C72 38.1(6)
C74 Ru8 C72 66.9(7)
C75 Ru8 C72 79.9(7)
O16 Ru8 C73 93.5(6)
O15 Ru8 C73 117.3(6)
N8 Ru8 C73 158.7(6)
C71 Ru8 C73 69.2(7)
C74 Ru8 C73 37.8(7)
C75 Ru8 C73 69.1(7)
C72 Ru8 C73 37.3(6)
O16 Ru8 C76 157.3(6)
O15 Ru8 C76 125.4(6)
N8 Ru8 C76 91.7(6)
C71 Ru8 C76 38.4(6)
C74 Ru8 C76 67.4(6)
C75 Ru8 C76 36.6(6)
C72 Ru8 C76 67.7(7)
C73 Ru8 C76 80.9(7)
C54 Ru6 O11 104.5(8)
C54 Ru6 O12 166.1(8)
O11 Ru6 O12 76.8(5)
C54 Ru6 C52 67.6(9)
O11 Ru6 C52 171.6(7)
O12 Ru6 C52 111.5(7)
C54 Ru6 N6 110.8(8)
O11 Ru6 N6 79.9(5)
O12 Ru6 N6 83.0(5)
C52 Ru6 N6 100.1(7)
C54 Ru6 C53 39.0(8)
O11 Ru6 C53 135.1(7)
O12 Ru6 C53 145.8(7)
C52 Ru6 C53 36.7(7)
N6 Ru6 C53 90.5(7)
C54 Ru6 C51 79.5(9)
O11 Ru6 C51 147.0(7)
O12 Ru6 C51 91.9(7)
C52 Ru6 C51 36.9(7)
N6 Ru6 C51 130.1(7)
C53 Ru6 C51 67.0(8)
C54 Ru6 C57 66.0(10)
O11 Ru6 C57 113.5(8)
O12 Ru6 C57 100.7(8)
C52 Ru6 C57 66.5(9)
N6 Ru6 C57 166.6(8)
C53 Ru6 C57 79.2(9)
C51 Ru6 C57 37.5(8)
C54 Ru6 C55 36.5(8)
O11 Ru6 C55 95.1(7)
O12 Ru6 C55 130.0(7)
C52 Ru6 C55 80.1(8)
N6 Ru6 C55 144.9(7)
C53 Ru6 C55 68.6(8)
C51 Ru6 C55 68.4(8)
C57 Ru6 C55 37.5(8)
O13 Ru7 O14 77.4(5)
O13 Ru7 N7 81.2(6)
O14 Ru7 N7 83.7(6)
O13 Ru7 C67 121.3(8)
O14 Ru7 C67 95.6(7)
N7 Ru7 C67 156.8(8)
O13 Ru7 C63 99.3(7)
O14 Ru7 C63 156.0(8)
N7 Ru7 C63 119.6(8)
C67 Ru7 C63 65.4(9)
O13 Ru7 C66 154.9(8)
O14 Ru7 C66 92.5(7)
N7 Ru7 C66 120.9(8)
C67 Ru7 C66 35.9(8)
C63 Ru7 C66 80.6(9)
O13 Ru7 C61 164.2(7)
O14 Ru7 C61 118.2(7)
N7 Ru7 C61 96.9(7)
C67 Ru7 C61 63.0(9)
C63 Ru7 C61 67.8(9)
C66 Ru7 C61 35.9(8)
O13 Ru7 C62 125.1(7)
O14 Ru7 C62 157.2(8)
N7 Ru7 C62 95.3(8)
C67 Ru7 C62 76.4(9)
C63 Ru7 C62 36.5(8)
C66 Ru7 C62 68.4(9)
C61 Ru7 C62 39.2(8)
O13 Ru7 C64 95.8(7)
O14 Ru7 C64 117.3(7)
N7 Ru7 C64 157.8(8)
C67 Ru7 C64 36.4(8)
C63 Ru7 C64 38.9(8)
C66 Ru7 C64 68.2(9)
C61 Ru7 C64 79.9(9)
C62 Ru7 C64 68.3(9)
C260 Co1 C258 66.7(11)
C260 Co1 C254 162.5(10)
C258 Co1 C254 126.2(9)
C260 Co1 C259 40.6(10)
C258 Co1 C259 37.9(9)
C254 Co1 C259 156.7(9)
C260 Co1 C256 43.4(10)
C258 Co1 C256 66.4(11)
C254 Co1 C256 126.4(9)
C259 Co1 C256 68.7(10)
C260 Co1 C253 124.0(10)
C258 Co1 C253 167.9(9)
C254 Co1 C253 42.0(6)
C259 Co1 C253 153.8(9)
C256 Co1 C253 116.5(9)
C260 Co1 C252 106.0(10)
C258 Co1 C252 146.9(10)
C254 Co1 C252 69.8(7)
C259 Co1 C252 115.3(9)
C256 Co1 C252 131.7(9)
C253 Co1 C252 40.7(6)
C260 Co1 C255 153.2(10)
C258 Co1 C255 102.1(9)
C254 Co1 C255 42.7(6)
C259 Co1 C255 115.8(9)
C256 Co1 C255 156.2(9)
C253 Co1 C255 70.6(7)
C252 Co1 C255 69.5(6)
C260 Co1 C257 67.7(11)
C258 Co1 C257 38.0(9)
C254 Co1 C257 114.0(8)
C259 Co1 C257 64.7(10)
C256 Co1 C257 39.2(9)
C253 Co1 C257 136.7(9)
C252 Co1 C257 170.8(9)
C255 Co1 C257 119.2(9)
C260 Co1 C251 120.1(9)
C258 Co1 C251 113.3(9)
C254 Co1 C251 68.3(6)
C259 Co1 C251 100.4(9)
C256 Co1 C251 163.2(9)
C253 Co1 C251 67.7(6)
C252 Co1 C251 40.3(6)
C255 Co1 C251 39.8(6)
C257 Co1 C251 148.4(9)
O4 Ru2 O3 76.1(4)
O4 Ru2 N2 84.2(5)
O3 Ru2 N2 82.7(5)
O4 Ru2 C11 92.8(6)
O3 Ru2 C11 144.2(6)
N2 Ru2 C11 130.7(6)
O4 Ru2 C16 97.0(6)
O3 Ru2 C16 109.6(6)
N2 Ru2 C16 167.6(6)
C11 Ru2 C16 37.0(6)
O4 Ru2 C15 128.0(6)
O3 Ru2 C15 92.2(6)
N2 Ru2 C15 145.4(6)
C11 Ru2 C15 67.7(7)
C16 Ru2 C15 39.3(7)
O4 Ru2 C13 150.0(6)
O3 Ru2 C13 132.1(6)
N2 Ru2 C13 89.4(6)
C11 Ru2 C13 69.5(7)
C16 Ru2 C13 83.4(7)
C15 Ru2 C13 68.8(7)
O4 Ru2 C12 113.0(6)
O3 Ru2 C12 170.4(6)
N2 Ru2 C12 101.0(6)
C11 Ru2 C12 36.3(6)
C16 Ru2 C12 67.1(7)
C15 Ru2 C12 79.7(7)
C13 Ru2 C12 39.8(6)
O4 Ru2 C14 166.9(6)
O3 Ru2 C14 102.5(6)
N2 Ru2 C14 108.7(6)
C11 Ru2 C14 80.7(7)
C16 Ru2 C14 71.0(7)
C15 Ru2 C14 39.0(7)
C13 Ru2 C14 36.8(6)
C12 Ru2 C14 67.9(7)
C354 Co2 C353 41.6(6)
C354 Co2 C357 117.2(8)
C353 Co2 C357 118.7(8)
C354 Co2 C356 145.8(8)
C353 Co2 C356 115.4(8)
C357 Co2 C356 42.4(8)
C354 Co2 C352 68.2(6)
C353 Co2 C352 41.3(6)
C357 Co2 C352 146.4(8)
C356 Co2 C352 113.3(7)
C354 Co2 C355 41.4(6)
C353 Co2 C355 70.1(6)
C357 Co2 C355 140.3(7)
C356 Co2 C355 172.8(8)
C352 Co2 C355 67.3(6)
C354 Co2 C369 139.8(10)
C353 Co2 C369 171.7(9)
C357 Co2 C369 68.9(10)
C356 Co2 C369 67.3(10)
C352 Co2 C369 130.5(9)
C355 Co2 C369 106.6(9)
C354 Co2 C370 172.7(9)
C353 Co2 C370 139.1(9)
C357 Co2 C370 69.6(9)
C356 Co2 C370 41.1(9)
C352 Co2 C370 108.1(8)
C355 Co2 C370 131.7(9)
C369 Co2 C370 37.9(9)
C354 Co2 C358 115.6(8)
C353 Co2 C358 146.0(8)
C357 Co2 C358 39.4(8)
C356 Co2 C358 68.0(9)
C352 Co2 C358 172.0(8)
C355 Co2 C358 110.3(8)
C369 Co2 C358 42.0(9)
C370 Co2 C358 67.4(9)
C354 Co2 C351 64.8(7)
C353 Co2 C351 66.8(7)
C357 Co2 C351 174.0(8)
C356 Co2 C351 139.0(8)
C352 Co2 C351 39.2(6)
C355 Co2 C351 37.3(6)
C369 Co2 C351 105.8(9)
C370 Co2 C351 108.2(9)
C358 Co2 C351 134.7(8)
O62 S6 O60 113.5(10)
O62 S6 O61 118.9(10)
O60 S6 O61 113.1(9)
O62 S6 C401 102.0(12)
O60 S6 C401 103.9(12)
O61 S6 C401 102.6(12)
O51 S1 O52 119.2(11)
O51 S1 O68 112.9(12)
O52 S1 O68 112.4(12)
O51 S1 C421 109.7(16)
O52 S1 C421 102.3(16)
O68 S1 C421 97.4(17)
C403 S2 O57 113(4)
C403 S2 O58 102(4)
O57 S2 O58 113.4(12)
C403 S2 O59 96(4)
O57 S2 O59 114.2(11)
O58 S2 O59 115.8(12)
C252 C253 C254 108.6(14)
C252 C253 C208 130.1(14)
C254 C253 C208 120.7(14)
C252 C253 Co1 70.7(10)
C254 C253 Co1 68.5(9)
C208 C253 Co1 133.3(11)
C218 C255 C251 125.4(15)
C218 C255 C254 126.7(15)
C251 C255 C254 107.8(14)
C218 C255 Co1 125.6(12)
C251 C255 Co1 76.0(9)
C254 C255 Co1 66.7(9)
C253 C252 C203 128.3(16)
C253 C252 C251 109.7(14)
C203 C252 C251 122.0(15)
C253 C252 Co1 68.6(9)
C203 C252 Co1 121.5(12)
C251 C252 Co1 76.2(10)
O21 C251 C255 127.2(16)
O21 C251 C252 127.4(16)
C255 C251 C252 105.3(14)
O21 C251 Co1 134.3(13)
C255 C251 Co1 64.2(9)
C252 C251 Co1 63.5(9)
C253 C254 C213 124.8(15)
C253 C254 C255 107.5(14)
C213 C254 C255 127.1(15)
C253 C254 Co1 69.4(9)
C213 C254 Co1 132.0(12)
C255 C254 Co1 70.6(9)
O1 Ru1 O2 76.9(5)
O1 Ru1 N1 85.2(5)
O2 Ru1 N1 83.7(5)
O1 Ru1 C2 170.2(7)
O2 Ru1 C2 109.9(7)
N1 Ru1 C2 102.3(7)
O1 Ru1 C5 89.9(6)
O2 Ru1 C5 132.3(7)
N1 Ru1 C5 141.3(7)
C2 Ru1 C5 80.4(8)
O1 Ru1 C3 138.7(7)
O2 Ru1 C3 143.3(7)
N1 Ru1 C3 90.3(6)
C2 Ru1 C3 36.5(7)
C5 Ru1 C3 68.8(8)
O1 Ru1 C6 104.5(6)
O2 Ru1 C6 101.4(6)
N1 Ru1 C6 169.8(6)
C2 Ru1 C6 67.7(7)
C5 Ru1 C6 37.8(7)
C3 Ru1 C6 80.4(7)
O1 Ru1 C4 102.6(7)
O2 Ru1 C4 169.6(7)
N1 Ru1 C4 106.7(7)
C2 Ru1 C4 69.4(8)
C5 Ru1 C4 37.5(7)
C3 Ru1 C4 40.1(7)
C6 Ru1 C4 68.5(8)
O1 Ru1 C1 138.3(6)
O2 Ru1 C1 89.6(6)
N1 Ru1 C1 132.9(6)
C2 Ru1 C1 37.7(7)
C5 Ru1 C1 70.5(8)
C3 Ru1 C1 68.5(7)
C6 Ru1 C1 39.3(7)
C4 Ru1 C1 84.0(8)
C201 N1 C205 117.2(15)
C201 N1 Ru1 122.4(12)
C205 N1 Ru1 119.5(11)
C206 N2 C210 115.6(15)
C206 N2 Ru2 121.0(12)
C210 N2 Ru2 123.4(11)
C215 N3 C211 115.5(16)
C215 N3 Ru3 121.1(12)
C211 N3 Ru3 123.2(12)
C216 N4 C220 118.4(17)
C216 N4 Ru4 117.5(12)
C220 N4 Ru4 124.0(13)
C316 N8 C320 120.2(15)
C316 N8 Ru8 121.2(11)
C320 N8 Ru8 117.8(11)
C306 N6 C310 122.3(16)
C306 N6 Ru6 119.1(11)
C310 N6 Ru6 118.6(12)
C301 N5 C305 116.6(15)
C301 N5 Ru5 119.8(12)
C305 N5 Ru5 123.1(11)
C311 N7 C315 119.3(16)
C311 N7 Ru7 121.2(13)
C315 N7 Ru7 119.4(12)
C102 O2 Ru1 116.2(11)
C101 O1 Ru1 116.4(11)
C113 O7 Ru4 116.9(10)
C107 O4 Ru2 117.2(11)
C114 O8 Ru4 117.5(10)
C112 O3 Ru2 114.9(11)
C109 O6 Ru3 114.4(11)
C110 O5 Ru3 114.6(10)
C105 O9 Ru5 118.1(11)
C104 O10 Ru5 115.5(12)
C119 O12 Ru6 113.6(11)
C120 O11 Ru6 114.4(12)
C122 O13 Ru7 116.6(12)
C123 O14 Ru7 115.9(12)
C117 O16 Ru8 116.6(10)
C116 O15 Ru8 117.3(11)
O9 C105 C106 126.4(17)
O9 C105 C104 112.1(15)
C106 C105 C104 121.5(15)
O1 C101 C106 121.3(17)
O1 C101 C102 114.1(15)
C106 C101 C102 124.6(17)
O10 C104 C103 124.1(17)
O10 C104 C105 116.7(15)
C103 C104 C105 119.1(16)
O2 C102 C103 123.2(17)
O2 C102 C101 116.3(16)
C103 C102 C101 120.4(16)
C105 C106 C101 116.3(17)
C102 C103 C104 118.0(18)
O3 C112 C111 123.1(16)
O3 C112 C107 116.7(15)
C111 C112 C107 120.1(15)
O5 C110 C111 123.8(16)
O5 C110 C109 114.9(15)
C111 C110 C109 121.3(16)
O4 C107 C108 124.9(16)
O4 C107 C112 112.1(14)
C108 C107 C112 123.0(15)
C110 C111 C112 117.0(16)
C107 C108 C109 115.9(16)
O6 C109 C108 123.4(17)
O6 C109 C110 114.2(15)
C108 C109 C110 122.3(16)
O7 C113 C115 125.3(15)
O7 C113 C114 113.8(13)
C115 C113 C114 120.9(14)
O15 C116 C115 123.3(16)
O15 C116 C117 113.1(15)
C115 C116 C117 123.3(15)
O16 C117 C118 122.5(15)
O16 C117 C116 115.5(14)
C118 C117 C116 121.5(15)
O8 C114 C118 124.8(15)
O8 C114 C113 114.0(13)
C118 C114 C113 121.3(14)
C114 C118 C117 116.7(15)
C116 C115 C113 115.9(15)
O14 C123 C124 124.6(17)
O14 C123 C122 114.0(16)
C124 C123 C122 121.4(17)
C122 C121 C120 117.3(18)
O11 C120 C121 123.7(18)
O11 C120 C119 113.4(17)
C121 C120 C119 122.8(17)
O13 C122 C121 126.3(18)
O13 C122 C123 114.1(16)
C121 C122 C123 119.6(17)
C123 C124 C119 116.9(18)
O12 C119 C124 121.6(17)
O12 C119 C120 116.8(16)
C124 C119 C120 121.6(17)
N1 C205 C204 123.5(16)
C203 C202 C201 120.0(17)
C202 C203 C204 117.3(16)
C202 C203 C252 120.9(16)
C204 C203 C252 121.8(16)
N1 C201 C202 123.5(17)
C203 C204 C205 118.2(17)
C209 C208 C207 120.6(17)
C209 C208 C253 122.4(15)
C207 C208 C253 116.7(15)
N2 C206 C207 123.6(17)
C208 C209 C210 118.8(17)
C208 C207 C206 118.1(16)
C209 C210 N2 123.3(15)
N3 C211 C212 121.0(18)
C212 C213 C214 118.6(17)
C212 C213 C254 118.5(16)
C214 C213 C254 122.5(16)
C213 C214 C215 118.3(18)
N3 C215 C214 124.0(18)
C213 C212 C211 122.2(18)
C217 C218 C219 115.7(18)
C217 C218 C255 123.4(17)
C219 C218 C255 120.8(16)
N4 C216 C217 120.4(18)
C218 C217 C216 119.6(19)
C218 C219 C220 122(2)
N4 C220 C219 124(2)
C304 C305 N5 122.5(17)
C301 C302 C303 117.2(17)
N5 C301 C302 124.4(18)
C304 C303 C302 117.0(16)
C304 C303 C352 126.2(16)
C302 C303 C352 116.8(15)
C305 C304 C303 121.8(17)
C307 C308 C309 118.9(18)
C307 C308 C353 119.1(16)
C309 C308 C353 121.9(16)
C306 C307 C308 119.6(17)
C310 C309 C308 119.5(17)
N6 C306 C307 120.5(16)
N6 C310 C309 119.2(16)
C312 C313 C314 119.8(17)
C312 C313 C354 118.8(16)
C314 C313 C354 121.3(15)
C313 C312 C311 118.2(18)
N7 C315 C314 122.5(17)
N7 C311 C312 122.0(18)
C315 C314 C313 117.9(16)
C317 C318 C319 117.7(16)
C317 C318 C355 122.8(15)
C319 C318 C355 119.5(14)
N8 C316 C317 120.9(15)
C318 C317 C316 118.0(16)
C319 C320 N8 120.4(16)
C320 C319 C318 122.7(16)
O22 C351 C355 127.9(17)
O22 C351 C352 122.6(16)
C355 C351 C352 109.5(16)
O22 C351 Co2 135.7(13)
C355 C351 Co2 66.2(10)
C352 C351 Co2 65.4(9)
C351 C352 C353 107.8(14)
C351 C352 C303 130.0(15)
C353 C352 C303 122.0(15)
C351 C352 Co2 75.3(10)
C353 C352 Co2 67.6(9)
C303 C352 Co2 125.8(11)
C354 C353 C352 105.1(14)
C354 C353 C308 124.2(15)
C352 C353 C308 129.1(15)
C354 C353 Co2 68.4(10)
C352 C353 Co2 71.1(9)
C308 C353 Co2 135.6(12)
C351 C355 C354 106.8(15)
C351 C355 C318 128.2(16)
C354 C355 C318 124.8(14)
C351 C355 Co2 76.5(10)
C354 C355 Co2 66.7(9)
C318 C355 Co2 125.8(11)
C353 C354 C355 109.9(14)
C353 C354 C313 120.0(16)
C355 C354 C313 129.6(15)
C353 C354 Co2 70.0(9)
C355 C354 Co2 71.9(10)
C313 C354 Co2 130.6(12)
O63 S3 O64 108.3(14)
O63 S3 O65 115.1(11)
O64 S3 O65 125.4(15)
O63 S3 C402 110.4(17)
O64 S3 C402 92.1(18)
O65 S3 C402 101.8(17)
O53 S4 O67 108.6(15)
O53 S4 O66 115.0(16)
O67 S4 O66 112.7(17)
O55 S5 O54 115.8(14)
O55 S5 O56 118.8(16)
O54 S5 O56 105.6(15)
C34 C33 C32 117.7(17)
C34 C33 C38 121.9(17)
C32 C33 C38 120.0(16)
C34 C33 Ru4 69.8(11)
C32 C33 Ru4 67.6(11)
C38 C33 Ru4 128.7(13)
C33 C34 C35 119.6(17)
C33 C34 Ru4 72.8(11)
C35 C34 Ru4 70.3(11)
C31 C32 C33 122.2(18)
C31 C32 Ru4 71.1(12)
C33 C32 Ru4 73.4(10)
C36 C35 C34 119.9(17)
C36 C35 Ru4 71.5(12)
C34 C35 Ru4 70.8(11)
C31 C36 C35 119.0(18)
C31 C36 C37 122.7(19)
C35 C36 C37 118.0(17)
C31 C36 Ru4 68.6(11)
C35 C36 Ru4 70.2(11)
C37 C36 Ru4 128.2(14)
C32 C31 C36 121.4(19)
C32 C31 Ru4 72.0(12)
C36 C31 Ru4 73.4(11)
C33 C38 C39 106.7(18)
C75 C76 C71 119.0(16)
C75 C76 Ru8 69.3(10)
C71 C76 Ru8 68.4(10)
C76 C75 C74 120.7(17)
C76 C75 Ru8 74.1(11)
C74 C75 Ru8 70.8(10)
C73 C72 C71 123.7(18)
C73 C72 Ru8 72.7(11)
C71 C72 Ru8 70.5(11)
C72 C73 C74 116.3(17)
C72 C73 Ru8 70.1(10)
C74 C73 Ru8 69.6(10)
C72 C71 C76 118.1(17)
C72 C71 C78 121.4(18)
C76 C71 C78 120.3(17)
C72 C71 Ru8 71.4(10)
C76 C71 Ru8 73.2(10)
C78 C71 Ru8 129.7(14)
C80 C77 C79 110.4(18)
C80 C77 C74 110.9(18)
C79 C77 C74 110.5(16)
C73 C74 C75 121.8(17)
C73 C74 C77 118.7(16)
C75 C74 C77 119.5(17)
C73 C74 Ru8 72.7(11)
C75 C74 Ru8 70.8(10)
C77 C74 Ru8 129.9(12)
C62 C63 C64 123(2)
C62 C63 Ru7 73.6(15)
C64 C63 Ru7 72.4(13)
C63 C62 C61 117(2)
C63 C62 C65 122(2)
C61 C62 C65 121(2)
C63 C62 Ru7 69.9(15)
C61 C62 Ru7 70.1(13)
C65 C62 Ru7 126.9(18)
C67 C64 C63 112(2)
C67 C64 Ru7 69.6(15)
C63 C64 Ru7 68.7(13)
C66 C61 C62 121(2)
C66 C61 Ru7 71.3(14)
C62 C61 Ru7 70.7(14)
C23 C24 C25 119.9(19)
C23 C24 Ru3 72.1(12)
C25 C24 Ru3 72.9(11)
C24 C23 C22 122(2)
C24 C23 Ru3 71.5(12)
C22 C23 Ru3 70.7(12)
C26 C25 C27 120(2)
C26 C25 C24 117(2)
C27 C25 C24 122(2)
C26 C25 Ru3 70.1(13)
C27 C25 Ru3 122.8(16)
C24 C25 Ru3 66.9(11)
C23 C22 C21 117(2)
C23 C22 C30 123(2)
C21 C22 C30 120(2)
C23 C22 Ru3 72.1(12)
C21 C22 Ru3 70.8(12)
C30 C22 Ru3 126.5(15)
C26 C21 C22 123(2)
C26 C21 Ru3 73.7(15)
C22 C21 Ru3 69.1(13)
C12 C11 C16 124.3(18)
C12 C11 C17 122.8(18)
C16 C11 C17 112.8(18)
C12 C11 Ru2 73.7(12)
C16 C11 Ru2 71.6(11)
C17 C11 Ru2 129.4(15)
C11 C12 C13 120.1(17)
C11 C12 Ru2 70.0(11)
C13 C12 Ru2 69.0(10)
C11 C16 C15 117.0(17)
C11 C16 Ru2 71.4(11)
C15 C16 Ru2 70.8(11)
C14 C13 C12 118.3(17)
C14 C13 Ru2 73.2(11)
C12 C13 Ru2 71.2(10)
C16 C15 C14 120.9(17)
C16 C15 Ru2 69.9(11)
C14 C15 Ru2 72.0(11)
C13 C14 C15 118.9(17)
C13 C14 C18 121.1(18)
C15 C14 C18 119.6(17)
C13 C14 Ru2 70.0(11)
C15 C14 Ru2 69.0(11)
C18 C14 Ru2 127.7(14)
C20 C17 C11 110(2)
C20 C17 C19 108(2)
C11 C17 C19 113(2)
C55 C54 C53 126(2)
C55 C54 Ru6 76.9(14)
C53 C54 Ru6 74.2(14)
C52 C53 C54 115(2)
C52 C53 C56 119(2)
C54 C53 C56 126(2)
C52 C53 Ru6 70.8(13)
C54 C53 Ru6 66.8(13)
C56 C53 Ru6 127.1(17)
C54 C55 C57 115(2)
C54 C55 Ru6 66.6(14)
C57 C55 Ru6 70.9(14)
C52 C51 C57 118(2)
C52 C51 Ru6 69.9(13)
C57 C51 Ru6 71.3(14)
C53 C52 C51 123(2)
C53 C52 Ru6 72.6(13)
C51 C52 Ru6 73.2(13)
C42 C43 C44 122(2)
C42 C43 Ru5 71.2(13)
C44 C43 Ru5 72.1(13)
C41 C46 C45 124(2)
C41 C46 Ru5 72.8(13)
C45 C46 Ru5 73.0(12)
C43 C44 C45 117.7(19)
C43 C44 C48 123(2)
C45 C44 C48 119(2)
C43 C44 Ru5 70.6(13)
C45 C44 Ru5 71.0(12)
C48 C44 Ru5 126.6(15)
C44 C45 C46 116(2)
C44 C45 Ru5 71.2(13)
C46 C45 Ru5 68.0(12)
C41 C42 C43 123(2)
C41 C42 Ru5 71.6(12)
C43 C42 Ru5 72.5(13)
C49 C47 C50 113(3)
C49 C47 C41 111(2)
C50 C47 C41 106(2)
C46 C41 C42 118(2)
C46 C41 C47 124(2)
C42 C41 C47 118(2)
C46 C41 Ru5 70.5(13)
C42 C41 Ru5 72.0(12)
C47 C41 Ru5 129.9(16)
C3 C2 C1 126(2)
C3 C2 Ru1 73.0(13)
C1 C2 Ru1 72.5(12)
C2 C1 C6 114.4(19)
C2 C1 Ru1 69.8(12)
C6 C1 Ru1 70.2(11)
C4 C5 C6 122(2)
C4 C5 Ru1 72.1(13)
C6 C5 Ru1 71.8(12)
C2 C3 C4 119.6(19)
C2 C3 C7 119(2)
C4 C3 C7 122(2)
C2 C3 Ru1 70.5(12)
C4 C3 Ru1 70.0(12)
C7 C3 Ru1 130.1(15)
C5 C6 C1 121.3(18)
C5 C6 C8 139(2)
C1 C6 C8 100(2)
C5 C6 Ru1 70.3(12)
C1 C6 Ru1 70.5(11)
C8 C6 Ru1 133.7(19)
C5 C4 C3 116(2)
C5 C4 Ru1 70.5(13)
C3 C4 Ru1 69.9(12)
C258 C257 C256 109(2)
C258 C257 Co1 67.6(16)
C256 C257 Co1 68.7(15)
C257 C256 C260 104(2)
C257 C256 Co1 72.1(15)
C260 C256 Co1 65.6(15)
C358 C357 C356 107(2)
C358 C357 Co2 72.1(13)
C356 C357 Co2 68.9(12)
C357 C358 C369 107(2)
C357 C358 Co2 68.5(13)
C369 C358 Co2 68.1(14)
C370 C356 C357 107(2)
C370 C356 Co2 70.7(14)
C357 C356 Co2 68.7(12)
C21 C26 C25 121(2)
C21 C26 Ru3 71.0(15)
C25 C26 Ru3 73.0(14)
C25 C27 C28 119(2)
C25 C27 C29 108(2)
C28 C27 C29 104(2)
S2 O59 C403 33(3)
C6 C8 C9 82(2)
C259 C258 C257 113(3)
C259 C258 Co1 72.6(18)
C257 C258 Co1 74.3(18)
C258 C259 C260 107(3)
C258 C259 Co1 69.6(17)
C260 C259 Co1 66.8(17)
C259 C260 C256 106(2)
C259 C260 Co1 72.5(17)
C256 C260 Co1 71.0(15)
C370 C369 C358 109(3)
C370 C369 Co2 71.7(18)
C358 C369 Co2 69.9(15)
C369 C370 C356 109(2)
C369 C370 Co2 70.4(17)
C356 C370 Co2 68.1(14)
C66 C67 C64 131(3)
C66 C67 C68 115(2)
C64 C67 C68 112(2)
C66 C67 Ru7 73.1(15)
C64 C67 Ru7 74.0(15)
C68 C67 Ru7 118.4(17)
C67 C66 C61 115(2)
C67 C66 Ru7 71.0(15)
C61 C66 Ru7 72.8(14)
F5 C401 F6 106(2)
F5 C401 F4 109(2)
F6 C401 F4 112(3)
F5 C401 S6 112(2)
F6 C401 S6 111(2)
F4 C401 S6 107(2)
F3 C402 F1 115(4)
F3 C402 F2 115(4)
F1 C402 F2 97(4)
F3 C402 S3 115(3)
F1 C402 S3 113(3)
F2 C402 S3 100(3)
S2 C403 F9 161(7)
S2 C403 F10 121(6)
F9 C403 F10 71(4)
S2 C403 F11 128(6)
F9 C403 F11 68(3)
F10 C403 F11 72(3)
S2 C403 O59 50(3)
F9 C403 O59 115(4)
F10 C403 O59 104(4)
F11 C403 O59 174(5)
F8 C404 F7 65(2)
O70 S7 C423 123(3)
O70 S7 O69 102(3)
C423 S7 O69 120(3)
C51 C57 C55 122(2)
C51 C57 C58 120(2)
C55 C57 C58 117(2)
C51 C57 Ru6 71.2(15)
C55 C57 Ru6 71.6(14)
C58 C57 Ru6 126.0(19)
C57 C58 C59 114(3)
F12 C421 F13 121(4)
F12 C421 F14 114(4)
F13 C421 F14 97(4)
F12 C421 S1 113(3)
F13 C421 S1 102(3)
F14 C421 S1 108(3)
F16 C423 S7 118(3)
F16 C423 F15 99(2)
S7 C423 F15 102(2)

loop_
_geom_bond_atom_site_label_1
_geom_bond_atom_site_label_2
_geom_bond_distance
Ru5 O10 2.080(12)
Ru5 O9 2.084(11)
Ru5 N5 2.112(13)
Ru5 C46 2.16(2)
Ru5 C41 2.19(2)
Ru5 C42 2.19(2)
Ru5 C43 2.21(2)
Ru5 C45 2.23(2)
Ru5 C44 2.23(2)
Ru3 O5 2.092(11)
Ru3 N3 2.108(14)
Ru3 O6 2.111(12)
Ru3 C22 2.15(2)
Ru3 C24 2.163(19)
Ru3 C23 2.17(2)
Ru3 C21 2.18(2)
Ru3 C26 2.21(2)
Ru3 C25 2.25(2)
Ru4 O8 2.069(11)
Ru4 O7 2.077(11)
Ru4 N4 2.093(13)
Ru4 C31 2.14(2)
Ru4 C32 2.151(19)
Ru4 C35 2.18(2)
Ru4 C34 2.190(19)
Ru4 C36 2.201(19)
Ru4 C33 2.230(19)
Ru8 O16 2.043(10)
Ru8 O15 2.102(12)
Ru8 N8 2.128(14)
Ru8 C71 2.152(18)
Ru8 C74 2.156(18)
Ru8 C75 2.156(18)
Ru8 C72 2.164(18)
Ru8 C73 2.197(18)
Ru8 C76 2.217(17)
Ru6 C54 2.05(2)
Ru6 O11 2.076(13)
Ru6 O12 2.103(13)
Ru6 C52 2.13(2)
Ru6 N6 2.133(15)
Ru6 C53 2.15(2)
Ru6 C51 2.17(2)
Ru6 C57 2.17(3)
Ru6 C55 2.18(2)
Ru7 O13 2.098(13)
Ru7 O14 2.106(13)
Ru7 N7 2.123(16)
Ru7 C67 2.17(2)
Ru7 C63 2.17(2)
Ru7 C66 2.19(2)
Ru7 C61 2.21(2)
Ru7 C62 2.22(3)
Ru7 C64 2.22(2)
Co1 C260 1.95(3)
Co1 C258 1.99(3)
Co1 C254 2.011(17)
Co1 C259 2.02(3)
Co1 C256 2.02(3)
Co1 C253 2.024(16)
Co1 C252 2.052(17)
Co1 C255 2.065(16)
Co1 C257 2.07(3)
Co1 C251 2.227(17)
Ru2 O4 2.085(11)
Ru2 O3 2.098(11)
Ru2 N2 2.120(14)
Ru2 C11 2.152(19)
Ru2 C16 2.16(2)
Ru2 C15 2.17(2)
Ru2 C13 2.168(18)
Ru2 C12 2.199(18)
Ru2 C14 2.209(19)
Co2 C354 2.003(17)
Co2 C353 2.024(17)
Co2 C357 2.06(2)
Co2 C356 2.06(2)
Co2 C352 2.072(15)
Co2 C355 2.074(15)
Co2 C369 2.08(3)
Co2 C370 2.10(3)
Co2 C358 2.10(2)
Co2 C351 2.203(18)
S6 O62 1.442(17)
S6 O60 1.443(16)
S6 O61 1.478(15)
S6 C401 1.86(3)
S1 O51 1.413(16)
S1 O52 1.416(17)
S1 O68 1.46(2)
S1 C421 1.87(4)
S2 C403 1.04(8)
S2 O57 1.364(17)
S2 O58 1.44(2)
S2 O59 1.463(18)
C253 C252 1.42(2)
C253 C254 1.45(2)
C253 C208 1.51(2)
C255 C218 1.44(2)
C255 C251 1.47(2)
C255 C254 1.48(2)
C252 C203 1.47(2)
C252 C251 1.48(2)
C251 O21 1.201(18)
C254 C213 1.48(2)
Ru1 O1 2.058(11)
Ru1 O2 2.082(12)
Ru1 N1 2.119(13)
Ru1 C2 2.16(2)
Ru1 C5 2.17(2)
Ru1 C3 2.19(2)
Ru1 C6 2.19(2)
Ru1 C4 2.19(2)
Ru1 C1 2.19(2)
N1 C201 1.28(2)
N1 C205 1.36(2)
N2 C206 1.35(2)
N2 C210 1.38(2)
N3 C215 1.34(2)
N3 C211 1.37(2)
N4 C216 1.31(2)
N4 C220 1.31(2)
N8 C316 1.36(2)
N8 C320 1.36(2)
N6 C306 1.34(2)
N6 C310 1.35(2)
N5 C301 1.32(2)
N5 C305 1.38(2)
N7 C311 1.33(2)
N7 C315 1.37(2)
O2 C102 1.282(18)
O1 C101 1.33(2)
O7 C113 1.285(18)
O4 C107 1.261(19)
O8 C114 1.272(17)
O3 C112 1.242(19)
O6 C109 1.283(19)
O5 C110 1.280(19)
O9 C105 1.253(17)
O10 C104 1.25(2)
O12 C119 1.29(2)
O11 C120 1.33(2)
O13 C122 1.27(2)
O14 C123 1.29(2)
O16 C117 1.302(19)
O15 C116 1.275(18)
C105 C106 1.35(2)
C105 C104 1.54(2)
C101 C106 1.41(2)
C101 C102 1.46(2)
C104 C103 1.44(2)
C102 C103 1.36(2)
C112 C111 1.42(2)
C112 C107 1.55(2)
C110 C111 1.37(2)
C110 C109 1.56(2)
C107 C108 1.38(2)
C108 C109 1.38(2)
C113 C115 1.41(2)
C113 C114 1.57(2)
C116 C115 1.38(2)
C116 C117 1.51(2)
C117 C118 1.41(2)
C114 C118 1.37(2)
C123 C124 1.34(2)
C123 C122 1.59(2)
C121 C122 1.34(2)
C121 C120 1.37(2)
C120 C119 1.49(2)
C124 C119 1.38(2)
O22 C351 1.32(2)
C205 C204 1.41(2)
C202 C203 1.37(2)
C202 C201 1.43(2)
C203 C204 1.40(2)
C208 C209 1.36(2)
C208 C207 1.37(2)
C206 C207 1.39(2)
C209 C210 1.37(2)
C211 C212 1.38(3)
C213 C212 1.32(2)
C213 C214 1.36(2)
C214 C215 1.40(3)
C218 C217 1.37(2)
C218 C219 1.38(3)
C216 C217 1.50(3)
C219 C220 1.39(3)
C305 C304 1.32(2)
C302 C301 1.39(2)
C302 C303 1.42(2)
C303 C304 1.38(2)
C303 C352 1.50(2)
C308 C307 1.39(2)
C308 C309 1.41(2)
C308 C353 1.47(2)
C307 C306 1.39(2)
C309 C310 1.40(2)
C313 C312 1.39(2)
C313 C314 1.41(2)
C313 C354 1.53(2)
C312 C311 1.40(3)
C315 C314 1.37(2)
C318 C317 1.39(2)
C318 C319 1.41(2)
C318 C355 1.46(2)
C316 C317 1.45(2)
C320 C319 1.36(2)
C351 C355 1.37(2)
C351 C352 1.44(2)
C352 C353 1.45(2)
C353 C354 1.43(2)
C355 C354 1.44(2)
S3 O63 1.418(16)
S3 O64 1.50(3)
S3 O65 1.52(2)
S3 C402 1.81(4)
S4 O53 1.40(2)
S4 O67 1.41(3)
S4 O66 1.49(3)
S5 O55 1.39(2)
S5 O54 1.43(2)
S5 O56 1.44(3)
C33 C34 1.42(2)
C33 C32 1.47(3)
C33 C38 1.52(3)
C34 C35 1.46(3)
C32 C31 1.36(3)
C35 C36 1.44(3)
C36 C31 1.41(3)
C36 C37 1.54(3)
C38 C39 1.62(4)
C76 C75 1.38(2)
C76 C71 1.44(2)
C75 C74 1.42(2)
C72 C73 1.39(2)
C72 C71 1.41(2)
C73 C74 1.41(2)
C71 C78 1.50(3)
C77 C80 1.53(3)
C77 C79 1.55(3)
C77 C74 1.60(3)
C63 C62 1.38(3)
C63 C64 1.46(3)
C62 C61 1.49(3)
C62 C65 1.54(4)
C64 C67 1.37(3)
C61 C66 1.36(3)
C24 C23 1.35(3)
C24 C25 1.52(3)
C23 C22 1.38(3)
C25 C26 1.41(3)
C25 C27 1.52(3)
C22 C21 1.48(3)
C22 C30 1.58(3)
C21 C26 1.33(3)
C11 C12 1.36(2)
C11 C16 1.37(2)
C11 C17 1.53(3)
C12 C13 1.49(2)
C16 C15 1.45(2)
C13 C14 1.38(2)
C15 C14 1.46(3)
C14 C18 1.52(3)
C17 C20 1.51(4)
C17 C19 1.62(3)
C54 C55 1.33(3)
C54 C53 1.41(3)
C53 C52 1.34(3)
C53 C56 1.51(3)
C55 C57 1.40(3)
C51 C52 1.36(3)
C51 C57 1.39(3)
C43 C42 1.37(3)
C43 C44 1.42(3)
C46 C41 1.37(3)
C46 C45 1.47(3)
C44 C45 1.44(3)
C44 C48 1.51(3)
C42 C41 1.37(3)
C47 C49 1.43(4)
C47 C50 1.50(3)
C47 C41 1.57(3)
C2 C3 1.36(3)
C2 C1 1.41(3)
C1 C6 1.48(3)
C5 C4 1.40(3)
C5 C6 1.41(3)
C3 C4 1.50(3)
C3 C7 1.56(3)
C6 C8 1.89(5)
C257 C258 1.32(3)
C257 C256 1.37(3)
C256 C260 1.47(3)
C357 C358 1.40(3)
C357 C356 1.49(3)
C358 C369 1.50(3)
C356 C370 1.46(3)
C27 C28 1.55(4)
C27 C29 1.65(4)
O59 C403 1.89(8)
C8 C9 2.00(6)
C258 C259 1.30(3)
C259 C260 1.38(3)
C369 C370 1.36(3)
C67 C66 1.35(3)
C67 C68 1.88(5)
F3 C402 1.25(4)
F1 C402 1.26(4)
F2 C402 1.37(4)
F5 C401 1.30(3)
F6 C401 1.31(3)
F4 C401 1.31(3)
C403 F9 1.63(8)
C403 F10 1.74(8)
C403 F11 1.85(7)
C404 F8 1.60(4)
C404 F7 1.83(4)
S7 O70 1.40(4)
S7 C423 1.49(3)
S7 O69 1.62(5)
C57 C58 1.65(4)
C59 C58 1.67(4)
F14 C421 1.33(4)
F12 C421 1.26(4)
F13 C421 1.33(4)
F16 C423 1.22(3)
F15 C423 1.71(3)
F17 C422 1.53(6)
